data_4020411
loop_
_publ_author_name
'Hyunbong Choi'
'Hyowon Lee'
'Youngjin Kang'
'Eunkyoung Kim'
'Sang Ook Kang'
'Jaejung Ko'

_publ_section_title
;
 Photochromism and Electrical Transport Characteristics
 of a Dyad and a Polymer with Diarylethene and Quinoline Units
;
_journal_name_full 'Journal of Organic Chemistry'
_journal_page_first 8291
_journal_page_last 8297
_journal_paper_doi 10.1021/jo050710t
_journal_volume 70
_journal_year 2005
_chemical_formula_sum 'C46 H28 F6 N2 O S2'
_chemical_formula_weight 802.82
_space_group_IT_number 2
_symmetry_cell_setting triclinic
_symmetry_space_group_name_Hall '-P 1'
_symmetry_space_group_name_H-M 'P -1'
_cell_angle_alpha 109.7560(10)
_cell_angle_beta 105.9810(10)
_cell_angle_gamma 102.121(2)
_cell_formula_units_Z 2
_cell_length_a 11.5153(8)
_cell_length_b 13.6718(10)
_cell_length_c 15.2276(11)
_cell_measurement_temperature 233(2)
_cell_volume 2043.8(3)
_diffrn_ambient_temperature 233(2)
_exptl_crystal_density_diffrn 1.305
_cod_depositor_comments
;
The following automatic conversions were performed:
'_symmetry_cell_setting' value 'Triclinic' changed to 'triclinic'
according to '/home/saulius/struct/CIF-dictionaries/cif_core.dic'
dictionary named 'cif_core.dic' version 2.4.1 from 2010-06-29.

Automatic conversion script
Id: cif_fix_enum 1527 2010-12-29 10:47:43Z saulius 
;
_cod_database_code 4020411

loop_
_symmetry_equiv_pos_as_xyz
'x, y, z'
'-x, -y, -z'

loop_
_atom_site_label
_atom_site_type_symbol
_atom_site_fract_x
_atom_site_fract_y
_atom_site_fract_z
_atom_site_U_iso_or_equiv
_atom_site_adp_type
_atom_site_occupancy
_atom_site_symmetry_multiplicity
_atom_site_calc_flag
_atom_site_refinement_flags
_atom_site_disorder_assembly
_atom_site_disorder_group
S1 S 0.62511(13) 0.06850(12) 0.44698(12) 0.0486(5) Uani 1 1 d . . .
S2 S 0.31468(13) 0.05171(12) 0.28842(12) 0.0496(5) Uani 1 1 d . . .
F1 F 0.8438(4) 0.4443(3) 0.3910(4) 0.0816(13) Uani 1 1 d . . .
F2 F 0.8591(4) 0.5094(3) 0.5442(3) 0.0769(12) Uani 1 1 d . . .
F3 F 0.7497(4) 0.6008(3) 0.3950(4) 0.0865(14) Uani 1 1 d . A .
F4 F 0.6826(4) 0.5926(3) 0.5096(4) 0.0852(13) Uani 1 1 d . A .
F5 F 0.5549(4) 0.4350(3) 0.2544(3) 0.0844(13) Uani 1 1 d . . .
F6 F 0.4695(4) 0.4925(3) 0.3624(4) 0.0901(15) Uani 1 1 d . . .
N1 N 0.8403(4) 0.0154(3) 0.5451(3) 0.0401(11) Uani 1 1 d . A .
N2 N 0.0507(4) -0.0222(4) 0.1464(4) 0.0472(12) Uani 1 1 d . A .
C1 C 0.9294(5) -0.0230(4) 0.5896(4) 0.0387(12) Uani 1 1 d . . .
C2 C 0.8882(6) -0.1363(4) 0.5700(4) 0.0462(14) Uani 1 1 d . . .
H2B H 0.8034 -0.1813 0.5273 0.055 Uiso 1 1 calc R . .
C3 C 0.9710(6) -0.1799(5) 0.6128(5) 0.0538(16) Uani 1 1 d . . .
H3A H 0.9435 -0.2551 0.5994 0.065 Uiso 1 1 calc R . .
C4 C 1.0975(6) -0.1126(5) 0.6771(5) 0.0516(15) Uani 1 1 d . . .
H4A H 1.1534 -0.1438 0.7067 0.062 Uiso 1 1 calc R . .
C5 C 1.1419(5) -0.0038(5) 0.6978(4) 0.0437(14) Uani 1 1 d . . .
H5A H 1.2271 0.0394 0.7412 0.052 Uiso 1 1 calc R . .
C6 C 1.0584(5) 0.0440(4) 0.6533(4) 0.0374(12) Uani 1 1 d . . .
C7 C 1.0977(5) 0.1578(4) 0.6700(4) 0.0376(12) Uani 1 1 d . . .
C8 C 1.0060(5) 0.1939(4) 0.6246(4) 0.0418(13) Uani 1 1 d . A .
H8A H 1.0279 0.2681 0.6344 0.050 Uiso 1 1 calc R . .
C9 C 0.8797(5) 0.1217(4) 0.5636(4) 0.0406(13) Uani 1 1 d . . .
C10 C 1.2307(5) 0.2336(4) 0.7292(4) 0.0409(13) Uani 1 1 d . . .
C11 C 1.3317(5) 0.2078(5) 0.7053(5) 0.0494(15) Uani 1 1 d . . .
H11A H 1.3159 0.1400 0.6524 0.059 Uiso 1 1 calc R . .
C12 C 1.4552(6) 0.2812(6) 0.7589(5) 0.0631(18) Uani 1 1 d . . .
H12A H 1.5232 0.2633 0.7425 0.076 Uiso 1 1 calc R . .
C13 C 1.4789(7) 0.3800(6) 0.8359(6) 0.067(2) Uani 1 1 d . . .
H13A H 1.5633 0.4296 0.8723 0.080 Uiso 1 1 calc R . .
C14 C 1.3811(7) 0.4070(6) 0.8601(5) 0.070(2) Uani 1 1 d . . .
H14A H 1.3980 0.4753 0.9128 0.084 Uiso 1 1 calc R . .
C15 C 1.2567(6) 0.3342(5) 0.8073(4) 0.0530(16) Uani 1 1 d . . .
H15A H 1.1895 0.3530 0.8245 0.064 Uiso 1 1 calc R . .
C16 C 0.7825(5) 0.1588(4) 0.5137(5) 0.0450(14) Uani 1 1 d . A .
C17 C 0.8015(5) 0.2587(5) 0.5101(5) 0.0547(17) Uani 1 1 d . . .
H17A H 0.8820 0.3148 0.5420 0.066 Uiso 1 1 calc R A .
C18 C 0.6885(5) 0.2709(4) 0.4535(5) 0.0533(17) Uani 1 1 d . A .
C19 C 0.6748(5) 0.3536(4) 0.4256(4) 0.0438(14) Uani 1 1 d . . .
C20 C 0.7717(6) 0.4586(5) 0.4495(5) 0.0513(15) Uani 1 1 d . A .
C21 C 0.6934(6) 0.5292(5) 0.4233(5) 0.0547(16) Uani 1 1 d . . .
C22 C 0.5619(6) 0.4500(5) 0.3497(5) 0.0520(16) Uani 1 1 d . A .
C23 C 0.5515(5) 0.3465(4) 0.3630(4) 0.0429(13) Uani 1 1 d . A .
C24 C 0.4498(5) 0.2539(5) 0.3216(5) 0.0486(15) Uani 1 1 d . . .
C25 C 0.3202(5) 0.2318(5) 0.2616(5) 0.0543(16) Uani 1 1 d . A .
H25A H 0.2928 0.2831 0.2405 0.065 Uiso 1 1 calc R . .
C26 C 0.2394(5) 0.1302(5) 0.2372(5) 0.0497(15) Uani 1 1 d . A .
C27 C 0.4782(10) 0.1470(10) 0.3243(12) 0.041(3) Uani 0.72(4) 1 d P A 1
C28 C 0.5672(7) 0.1798(8) 0.4333(13) 0.038(4) Uani 0.72(4) 1 d P A 1
C27' C 0.457(3) 0.176(2) 0.372(3) 0.043(11) Uani 0.28(4) 1 d P A 2
C28' C 0.581(2) 0.155(2) 0.370(3) 0.042(12) Uani 0.28(4) 1 d P A 2
C29 C 0.1033(5) 0.0839(5) 0.1760(4) 0.0476(14) Uani 1 1 d . . .
C30 C 0.0329(5) 0.1510(5) 0.1519(5) 0.0518(15) Uani 1 1 d . A .
H30A H 0.0759 0.2267 0.1748 0.062 Uiso 1 1 calc R . .
C31 C -0.0946(5) 0.1088(5) 0.0969(4) 0.0485(14) Uani 1 1 d . . .
C32 C -0.1552(6) -0.0058(5) 0.0638(4) 0.0530(16) Uani 1 1 d . A .
C33 C -0.2884(6) -0.0622(6) 0.0119(5) 0.069(2) Uani 1 1 d . . .
H33A H -0.3421 -0.0220 -0.0027 0.083 Uiso 1 1 calc R A .
C34 C -0.3418(7) -0.1722(7) -0.0176(6) 0.084(2) Uani 1 1 d . A .
H34A H -0.4310 -0.2065 -0.0517 0.101 Uiso 1 1 calc R . .
C35 C -0.2655(7) -0.2343(6) 0.0023(6) 0.079(2) Uani 1 1 d . . .
H35A H -0.3021 -0.3110 -0.0208 0.095 Uiso 1 1 calc R A .
C36 C -0.1333(7) -0.1818(6) 0.0573(5) 0.0669(19) Uani 1 1 d . A .
H36A H -0.0815 -0.2231 0.0727 0.080 Uiso 1 1 calc R . .
C37 C -0.0779(6) -0.0677(5) 0.0896(4) 0.0510(15) Uani 1 1 d . . .
C38 C -0.1690(6) 0.1799(5) 0.0745(5) 0.0552(16) Uani 1 1 d . A .
C39 C -0.2352(7) 0.1597(6) -0.0247(5) 0.074(2) Uani 1 1 d . . .
H39A H -0.2302 0.1024 -0.0776 0.089 Uiso 1 1 calc R A .
C40 C -0.3078(8) 0.2226(7) -0.0461(7) 0.090(3) Uani 1 1 d . A .
H40A H -0.3535 0.2070 -0.1135 0.108 Uiso 1 1 calc R . .
C41 C -0.3139(9) 0.3059(9) 0.0282(8) 0.100(3) Uani 1 1 d . . .
H41A H -0.3652 0.3475 0.0125 0.120 Uiso 1 1 calc R A .
C42 C -0.2453(9) 0.3315(7) 0.1282(7) 0.091(3) Uani 1 1 d . A .
H42A H -0.2485 0.3912 0.1801 0.109 Uiso 1 1 calc R . .
C43 C -0.1723(7) 0.2685(6) 0.1514(6) 0.070(2) Uani 1 1 d . . .
H43A H -0.1251 0.2858 0.2189 0.084 Uiso 1 1 calc R A .
C44 C 0.5435(7) 0.1024(6) 0.2500(5) 0.0616(17) Uani 1 1 d . . .
H44A H 0.4867 0.0824 0.1818 0.074 Uiso 1 1 calc R A 1
H44B H 0.5617 0.0379 0.2551 0.074 Uiso 1 1 calc R A 1
H44C H 0.6229 0.1590 0.2668 0.074 Uiso 1 1 calc R A 1
C45 C 0.4953(7) 0.2193(6) 0.5060(5) 0.0678(19) Uani 1 1 d . . .
H45A H 0.5505 0.2397 0.5749 0.081 Uiso 1 1 calc R A 1
H45B H 0.4174 0.1599 0.4872 0.081 Uiso 1 1 calc R A 1
H45C H 0.4738 0.2825 0.5008 0.081 Uiso 1 1 calc R A 1
C50 C 0.060(3) 0.565(3) 0.200(3) 0.207(17) Uani 0.50 1 d PD B 1
O50 O 0.173(4) 0.541(3) 0.250(2) 0.15(3) Uani 0.20(2) 1 d PD B 1
O50' O 0.168(5) 0.630(3) 0.187(4) 0.25(3) Uani 0.30(2) 1 d PD B 1
C51 C 0.150(3) 0.484(3) 0.099(2) 0.203(18) Uani 0.50 1 d P C 2
O51 O 0.170(2) 0.458(2) 0.181(2) 0.220(11) Uani 0.50 1 d P C 2

loop_
_atom_site_aniso_label
_atom_site_aniso_U_11
_atom_site_aniso_U_22
_atom_site_aniso_U_33
_atom_site_aniso_U_23
_atom_site_aniso_U_13
_atom_site_aniso_U_12
S1 0.0361(8) 0.0361(8) 0.0710(10) 0.0278(7) 0.0075(7) 0.0149(6)
S2 0.0371(8) 0.0418(8) 0.0616(10) 0.0275(7) 0.0025(7) 0.0093(6)
F1 0.058(2) 0.079(3) 0.126(4) 0.053(3) 0.046(3) 0.026(2)
F2 0.063(2) 0.049(2) 0.084(3) 0.033(2) -0.014(2) -0.0012(18)
F3 0.066(3) 0.072(3) 0.124(4) 0.074(3) 0.010(2) 0.008(2)
F4 0.081(3) 0.057(2) 0.102(3) 0.021(2) 0.022(2) 0.031(2)
F5 0.091(3) 0.077(3) 0.080(3) 0.056(2) 0.006(2) 0.014(2)
F6 0.059(2) 0.063(2) 0.162(4) 0.063(3) 0.029(3) 0.037(2)
N1 0.036(2) 0.037(2) 0.046(3) 0.022(2) 0.008(2) 0.013(2)
N2 0.035(3) 0.050(3) 0.054(3) 0.026(2) 0.010(2) 0.013(2)
C1 0.043(3) 0.038(3) 0.045(3) 0.026(3) 0.016(3) 0.018(2)
C2 0.053(3) 0.035(3) 0.049(3) 0.023(3) 0.009(3) 0.015(3)
C3 0.063(4) 0.039(3) 0.058(4) 0.028(3) 0.011(3) 0.017(3)
C4 0.058(4) 0.050(4) 0.058(4) 0.039(3) 0.013(3) 0.027(3)
C5 0.044(3) 0.048(3) 0.045(3) 0.028(3) 0.010(3) 0.021(3)
C6 0.044(3) 0.036(3) 0.036(3) 0.020(2) 0.012(2) 0.016(2)
C7 0.035(3) 0.034(3) 0.041(3) 0.018(2) 0.008(2) 0.013(2)
C8 0.042(3) 0.034(3) 0.048(3) 0.021(3) 0.009(3) 0.014(2)
C9 0.042(3) 0.036(3) 0.048(3) 0.022(3) 0.012(3) 0.020(2)
C10 0.043(3) 0.040(3) 0.045(3) 0.028(3) 0.009(3) 0.017(3)
C11 0.042(3) 0.051(4) 0.049(4) 0.024(3) 0.008(3) 0.013(3)
C12 0.040(3) 0.079(5) 0.069(5) 0.042(4) 0.009(3) 0.015(3)
C13 0.050(4) 0.060(4) 0.067(5) 0.034(4) -0.008(3) 0.001(3)
C14 0.074(5) 0.047(4) 0.059(4) 0.022(3) -0.008(4) 0.004(4)
C15 0.057(4) 0.041(3) 0.051(4) 0.020(3) 0.007(3) 0.013(3)
C16 0.034(3) 0.037(3) 0.061(4) 0.022(3) 0.010(3) 0.015(2)
C17 0.031(3) 0.041(3) 0.084(5) 0.032(3) 0.003(3) 0.011(3)
C18 0.034(3) 0.032(3) 0.079(4) 0.026(3) 0.000(3) 0.010(2)
C19 0.033(3) 0.037(3) 0.059(4) 0.026(3) 0.006(3) 0.012(2)
C20 0.040(3) 0.044(3) 0.067(4) 0.031(3) 0.008(3) 0.012(3)
C21 0.052(4) 0.039(3) 0.074(5) 0.033(3) 0.017(3) 0.011(3)
C22 0.046(3) 0.046(3) 0.070(4) 0.036(3) 0.012(3) 0.020(3)
C23 0.041(3) 0.041(3) 0.053(3) 0.030(3) 0.010(3) 0.017(3)
C24 0.040(3) 0.043(3) 0.065(4) 0.037(3) 0.007(3) 0.013(3)
C25 0.043(3) 0.053(4) 0.070(4) 0.038(3) 0.008(3) 0.017(3)
C26 0.042(3) 0.045(3) 0.057(4) 0.026(3) 0.005(3) 0.016(3)
C27 0.037(5) 0.034(5) 0.052(8) 0.017(5) 0.014(5) 0.016(4)
C28 0.035(4) 0.033(5) 0.046(9) 0.021(5) 0.008(4) 0.014(3)
C27' 0.037(14) 0.024(13) 0.06(2) 0.024(14) 0.000(13) 0.012(10)
C28' 0.035(13) 0.032(12) 0.04(2) 0.016(13) -0.004(12) 0.006(9)
C29 0.036(3) 0.050(4) 0.054(4) 0.028(3) 0.008(3) 0.010(3)
C30 0.041(3) 0.057(4) 0.055(4) 0.030(3) 0.006(3) 0.016(3)
C31 0.043(3) 0.061(4) 0.048(3) 0.032(3) 0.012(3) 0.021(3)
C32 0.045(3) 0.067(4) 0.046(3) 0.028(3) 0.009(3) 0.021(3)
C33 0.041(4) 0.082(5) 0.075(5) 0.045(4) 0.001(3) 0.009(3)
C34 0.058(5) 0.082(6) 0.090(6) 0.047(5) 0.001(4) -0.002(4)
C35 0.075(5) 0.061(5) 0.083(5) 0.036(4) 0.014(4) 0.001(4)
C36 0.061(4) 0.059(4) 0.070(5) 0.032(4) 0.010(4) 0.013(3)
C37 0.048(4) 0.051(4) 0.050(4) 0.025(3) 0.014(3) 0.009(3)
C38 0.045(3) 0.062(4) 0.061(4) 0.030(3) 0.013(3) 0.023(3)
C39 0.075(5) 0.076(5) 0.057(4) 0.028(4) -0.001(4) 0.032(4)
C40 0.099(6) 0.091(6) 0.077(6) 0.039(5) 0.004(5) 0.058(5)
C41 0.095(7) 0.124(8) 0.119(8) 0.075(7) 0.035(6) 0.077(6)
C42 0.114(7) 0.096(6) 0.095(6) 0.048(5) 0.047(6) 0.071(6)
C43 0.089(5) 0.075(5) 0.063(5) 0.039(4) 0.029(4) 0.042(4)
C44 0.073(5) 0.057(4) 0.051(4) 0.020(3) 0.021(3) 0.022(3)
C45 0.094(5) 0.049(4) 0.061(4) 0.018(3) 0.042(4) 0.016(4)
C50 0.15(3) 0.18(3) 0.25(4) 0.02(3) 0.07(3) 0.11(3)
O50 0.21(5) 0.14(4) 0.021(17) -0.032(18) 0.03(2) 0.01(3)
O50' 0.32(6) 0.12(3) 0.32(5) 0.13(3) 0.14(5) -0.01(3)
C51 0.23(3) 0.29(4) 0.100(18) 0.03(2) 0.05(2) 0.20(3)
O51 0.21(2) 0.20(2) 0.18(2) 0.09(2) -0.015(19) 0.043(19)

loop_
_geom_bond_atom_site_label_1
_geom_bond_atom_site_label_2
_geom_bond_distance
_geom_bond_site_symmetry_2
_geom_bond_publ_flag
S1 C16 1.744(6) . ?
S1 C28 1.834(7) . ?
S1 C28' 1.97(3) . ?
S2 C26 1.759(6) . ?
S2 C27' 1.85(2) . ?
S2 C27 1.860(10) . ?
F1 C20 1.371(7) . ?
F2 C20 1.343(7) . ?
F3 C21 1.318(7) . ?
F4 C21 1.363(8) . ?
F5 C22 1.373(7) . ?
F6 C22 1.342(7) . ?
N1 C9 1.331(7) . ?
N1 C1 1.369(6) . ?
N2 C29 1.309(7) . ?
N2 C37 1.368(7) . ?
C1 C2 1.419(7) . ?
C1 C6 1.421(7) . ?
C2 C3 1.360(8) . ?
C3 C4 1.404(8) . ?
C4 C5 1.359(8) . ?
C5 C6 1.420(7) . ?
C6 C7 1.437(7) . ?
C7 C8 1.372(7) . ?
C7 C10 1.474(7) . ?
C8 C9 1.409(8) . ?
C9 C16 1.455(7) . ?
C10 C15 1.385(8) . ?
C10 C11 1.390(8) . ?
C11 C12 1.380(9) . ?
C12 C13 1.368(10) . ?
C13 C14 1.361(10) . ?
C14 C15 1.384(9) . ?
C16 C17 1.360(8) . ?
C17 C18 1.426(8) . ?
C18 C19 1.359(7) . ?
C18 C28 1.539(10) . ?
C18 C28' 1.61(3) . ?
C19 C23 1.437(7) . ?
C19 C20 1.479(8) . ?
C20 C21 1.528(8) . ?
C21 C22 1.509(9) . ?
C22 C23 1.482(7) . ?
C23 C24 1.343(8) . ?
C24 C25 1.423(8) . ?
C24 C27' 1.51(3) . ?
C24 C27 1.575(12) . ?
C25 C26 1.361(8) . ?
C26 C29 1.452(8) . ?
C27 C28 1.54(2) . ?
C27 C44 1.55(2) . ?
C28 C45 1.579(19) . ?
C27' C28' 1.51(7) . ?
C29 C30 1.417(8) . ?
C30 C31 1.353(8) . ?
C31 C32 1.418(9) . ?
C31 C38 1.486(8) . ?
C32 C33 1.413(9) . ?
C32 C37 1.417(8) . ?
C33 C34 1.358(10) . ?
C34 C35 1.388(11) . ?
C35 C36 1.402(10) . ?
C36 C37 1.405(9) . ?
C38 C43 1.387(9) . ?
C38 C39 1.391(9) . ?
C39 C40 1.374(10) . ?
C40 C41 1.337(12) . ?
C41 C42 1.389(12) . ?
C42 C43 1.385(10) . ?
C50 O50' 1.468(10) . ?
C50 O50 1.478(10) . ?
C51 O51 1.39(4) . ?
